data_7150343
loop_
_publ_author_name
'Charrier, Jean-Damien'
'Hadfield, David S.'
'Hitchcock, Peter B.'
'Young, Douglas W.'

_publ_section_title
;
 Synthesis of (2S,4S)- and (2S,4R)-5-fluoroleucine and
 (2S,4S)-[5,5-2H2]-5-fluoroleucine.
;
_journal_issue 4
_journal_name_full 'Organic &amp; biomolecular chemistry'
_journal_page_first 474
_journal_page_last 482
_journal_paper_doi 10.1039/b314933a
_journal_volume 2
_journal_year 2004
_chemical_compound_source 'synthesis as described'
_chemical_formula_moiety 'C6 H12 F1 N1 O2'
_chemical_formula_structural 'C6 H12 F N O2'
_chemical_formula_sum 'C6 H12 F N O2'
_chemical_formula_weight 149.17
_chemical_name_systematic
;
?
;
_space_group_IT_number 5
_symmetry_cell_setting monoclinic
_symmetry_Int_Tables_number 5
_symmetry_space_group_name_Hall 'C 2y'
_symmetry_space_group_name_H-M 'C 1 2 1'
_atom_sites_solution_hydrogens geom
_atom_sites_solution_primary direct
_atom_sites_solution_secondary difmap
_audit_conform_dict_location ftp://ftp.iucr.org/cifdics/cif_core_2.1beta5.dic
_audit_conform_dict_name cif_core.dic
_audit_conform_dict_version 2.1beta5
_audit_creation_date 2000-04-26T11:33:25-00:00
_audit_creation_method 'WinGX routine CIF_UPDATE'
_cell_angle_alpha 90
_cell_angle_beta 107.292(5)
_cell_angle_gamma 90
_cell_formula_units_Z 4
_cell_length_a 9.6878(16)
_cell_length_b 5.3021(6)
_cell_length_c 15.229(3)
_cell_measurement_reflns_used 19825
_cell_measurement_temperature 173(2)
_cell_measurement_theta_max 25.028
_cell_measurement_theta_min 3.705
_cell_measurement_wavelength 0.71073
_cell_volume 746.9(2)
_computing_cell_refinement 'HKL Scalepack (Otwinowski & Minor 1997)'
_computing_data_reduction 'HKL Denzo and Scalepack (Otwinowski & Minor 1997)'
_computing_molecular_graphics 'Ortep-3 for Windows (Farrugia, 1997)'
_computing_publication_material 'WinGX publication routines (Farrugia, 1999)'
_computing_structure_refinement 'SHELXL-97 (Sheldrick, 1997)'
_computing_structure_solution 'SHELXS-97 (Sheldrick, 1997)'
_diffrn_ambient_temperature 173(2)
_diffrn_measured_fraction_theta_full 0.984
_diffrn_measured_fraction_theta_max 0.984
_diffrn_measurement_device KappaCCD
_diffrn_measurement_method CCD
_diffrn_radiation_monochromator graphite
_diffrn_radiation_probe x-ray
_diffrn_radiation_type MoK\a
_diffrn_radiation_wavelength 0.71073
_diffrn_reflns_av_R_equivalents 0.0566
_diffrn_reflns_av_sigmaI/netI 0.0602
_diffrn_reflns_limit_h_max 11
_diffrn_reflns_limit_h_min -11
_diffrn_reflns_limit_k_max 6
_diffrn_reflns_limit_k_min -5
_diffrn_reflns_limit_l_max 18
_diffrn_reflns_limit_l_min -18
_diffrn_reflns_number 4317
_diffrn_reflns_theta_full 25.06
_diffrn_reflns_theta_max 25.06
_diffrn_reflns_theta_min 4.2
_exptl_absorpt_coefficient_mu 0.11
_exptl_absorpt_correction_type none
_exptl_crystal_colour colourless
_exptl_crystal_density_diffrn 1.33
_exptl_crystal_density_method 'not measured'
_exptl_crystal_description plate
_exptl_crystal_F_000 320
_exptl_crystal_size_max 0.3
_exptl_crystal_size_mid 0.3
_exptl_crystal_size_min 0.01
_refine_diff_density_max 0.24
_refine_diff_density_min -0.233
_refine_diff_density_rms 0.057
_refine_ls_abs_structure_details 'Flack H D (1983), Acta Cryst. A39, 876-881'
_refine_ls_abs_structure_Flack 0(3)
_refine_ls_extinction_method none
_refine_ls_goodness_of_fit_ref 1.102
_refine_ls_hydrogen_treatment mixed
_refine_ls_matrix_type full
_refine_ls_number_parameters 105
_refine_ls_number_reflns 1290
_refine_ls_number_restraints 1
_refine_ls_restrained_S_all 1.102
_refine_ls_R_factor_all 0.0804
_refine_ls_R_factor_gt 0.0669
_refine_ls_shift/su_max 0
_refine_ls_shift/su_mean 0
_refine_ls_structure_factor_coef Fsqd
_refine_ls_weighting_details 'calc w=1/[\s^2^(Fo^2^)+(0.1100P)^2^+0.2496P] where P=(Fo^2^+2Fc^2^)/3'
_refine_ls_weighting_scheme calc
_refine_ls_wR_factor_gt 0.1735
_refine_ls_wR_factor_ref 0.1826
_reflns_number_gt 1089
_reflns_number_total 1290
_reflns_threshold_expression >2sigma(I)
_cod_data_source_file b314933a.txt
_cod_data_source_block (1a)-apr2500
_cod_original_cell_volume 746.89(19)
_cod_original_sg_symbol_H-M C2
_cod_database_code 7150343

loop_
_symmetry_equiv_pos_as_xyz
'x, y, z'
'-x, y, -z'
'x+1/2, y+1/2, z'
'-x+1/2, y+1/2, -z'

loop_
_atom_site_label
_atom_site_type_symbol
_atom_site_fract_x
_atom_site_fract_y
_atom_site_fract_z
_atom_site_U_iso_or_equiv
_atom_site_adp_type
_atom_site_occupancy
_atom_site_symmetry_multiplicity
_atom_site_calc_flag
_atom_site_refinement_flags
_atom_site_disorder_assembly
_atom_site_disorder_group
O1 O 0.0327(3) -0.0067(4) 0.1283(2) 0.0608(9) Uani 1 1 d . . .
O2 O -0.0691(2) 0.3650(4) 0.09079(16) 0.0437(7) Uani 1 1 d . . .
N N 0.1790(4) 0.5797(6) 0.0830(2) 0.0441(8) Uani 1 1 d . . .
H1B H 0.254(5) 0.623(9) 0.093(3) 0.051(13) Uiso 1 1 d . . .
H1A H 0.144(4) 0.546(7) 0.016(3) 0.046(10) Uiso 1 1 d . . .
C1 C 0.0395(4) 0.2225(6) 0.1168(2) 0.0383(8) Uani 1 1 d . . .
C2 C 0.1881(3) 0.3496(7) 0.1411(3) 0.0440(9) Uani 1 1 d . . .
H2 H 0.2598 0.2296 0.1287 0.053 Uiso 1 1 calc R . .
C3 C 0.2406(5) 0.4332(8) 0.2416(3) 0.0575(11) Uani 1 1 d . B .
H3A H 0.33 0.5333 0.2506 0.069 Uiso 1 1 calc R . .
H3B H 0.1667 0.5472 0.2529 0.069 Uiso 1 1 calc R . .
C4 C 0.2713(6) 0.2293(11) 0.3135(3) 0.0765(14) Uani 1 1 d . . .
H4 H 0.187 0.1112 0.2991 0.092 Uiso 1 1 calc R A 1
C6 C 0.2892(11) 0.352(2) 0.4106(5) 0.166(5) Uani 1 1 d . B .
H6A H 0.2014 0.4456 0.409 0.249 Uiso 1 1 calc R . .
H6B H 0.3721 0.467 0.4258 0.249 Uiso 1 1 calc R . .
H6C H 0.3054 0.2188 0.4572 0.249 Uiso 1 1 calc R . .
C5 C 0.4012(9) 0.0855(17) 0.3142(5) 0.113(2) Uani 0.564(15) 1 d P B 1
H5A1 H 0.3875 0.0062 0.2533 0.136 Uiso 0.564(15) 1 calc PR B 1
H5A2 H 0.4854 0.2002 0.3266 0.136 Uiso 0.564(15) 1 calc PR B 1
F F 0.4267(16) -0.101(3) 0.3822(9) 0.204(7) Uani 0.564(15) 1 d P B 1
C5A C 0.4012(9) 0.0855(17) 0.3142(5) 0.113(2) Uani 0.436(15) 1 d P B 2
H5A H 0.4134 -0.0617 0.3558 0.136 Uiso 0.436(15) 1 calc PR B 2
H5B H 0.3949 0.025 0.2516 0.136 Uiso 0.436(15) 1 calc PR B 2
F1A F 0.5212(11) 0.2624(18) 0.3472(6) 0.112(4) Uiso 0.436(15) 1 d P B 2

loop_
_atom_site_aniso_label
_atom_site_aniso_U_11
_atom_site_aniso_U_22
_atom_site_aniso_U_33
_atom_site_aniso_U_23
_atom_site_aniso_U_13
_atom_site_aniso_U_12
O1 0.0488(17) 0.0423(18) 0.095(2) 0.0080(14) 0.0278(15) -0.0021(11)
O2 0.0292(12) 0.0487(15) 0.0533(14) 0.0090(11) 0.0122(10) -0.0024(10)
N 0.0308(15) 0.0516(18) 0.0515(19) -0.0050(14) 0.0148(13) -0.0150(13)
C1 0.0348(19) 0.040(2) 0.0430(18) -0.0021(15) 0.0163(14) -0.0031(15)
C2 0.0276(15) 0.053(2) 0.052(2) 0.0003(17) 0.0136(14) 0.0003(15)
C3 0.047(2) 0.069(3) 0.054(2) -0.0019(18) 0.0107(18) 0.0013(18)
C4 0.064(3) 0.102(3) 0.053(3) 0.016(3) 0.003(2) -0.013(3)
C6 0.168(8) 0.261(13) 0.067(4) 0.043(6) 0.030(5) 0.105(9)
C5 0.135(6) 0.095(4) 0.097(5) 0.010(4) 0.015(4) 0.027(5)
F 0.234(13) 0.180(12) 0.182(11) 0.059(8) 0.039(9) 0.064(10)
C5A 0.135(6) 0.095(4) 0.097(5) 0.010(4) 0.015(4) 0.027(5)

loop_
_atom_type_symbol
_atom_type_description
_atom_type_scat_dispersion_real
_atom_type_scat_dispersion_imag
_atom_type_scat_source
C C 0.0033 0.0016 'International Tables Vol C Tables 4.2.6.8 and 6.1.1.4'
H H 0 0 'International Tables Vol C Tables 4.2.6.8 and 6.1.1.4'
F F 0.0171 0.0103 'International Tables Vol C Tables 4.2.6.8 and 6.1.1.4'
N N 0.0061 0.0033 'International Tables Vol C Tables 4.2.6.8 and 6.1.1.4'
O O 0.0106 0.006 'International Tables Vol C Tables 4.2.6.8 and 6.1.1.4'

loop_
_geom_angle_atom_site_label_1
_geom_angle_atom_site_label_2
_geom_angle_atom_site_label_3
_geom_angle
_geom_angle_site_symmetry_1
_geom_angle_site_symmetry_3
_geom_angle_publ_flag
O1 C1 O2 124.2(3) . . ?
O1 C1 C2 119.0(3) . . ?
O2 C1 C2 116.7(3) . . ?
N C2 C3 107.5(3) . . ?
N C2 C1 109.3(3) . . ?
C3 C2 C1 112.2(3) . . ?
C4 C3 C2 117.1(4) . . ?
C5 C4 C3 111.3(5) . . ?
C5 C4 C6 110.6(5) . . ?
C3 C4 C6 109.2(6) . . ?
F C5 C4 109.6(8) . . ?

loop_
_geom_bond_atom_site_label_1
_geom_bond_atom_site_label_2
_geom_bond_distance
_geom_bond_site_symmetry_2
_geom_bond_publ_flag
O1 C1 1.232(4) . ?
O2 C1 1.259(4) . ?
N C2 1.494(5) . ?
C1 C2 1.533(5) . ?
C2 C3 1.529(6) . ?
C3 C4 1.503(6) . ?
C4 C5 1.468(10) . ?
C4 C6 1.577(10) . ?
C5 F 1.400(14) . ?
